data_1540455
loop_
_publ_author_name
'Arambula, J. F.'
'McCall, R.'
'Sidoran, K. J.'
'Magda, D.'
'Mitchell, N. A.'
'Bielawski, C. W.'
'Lynch, V. M.'
'Sessler, J. L.'
'Arumugam, K.'

_publ_section_title
;
 Targeting Antioxidant Pathways with Ferrocenylated N-Heterocyclic Carbene
 Supported Gold(I) Complexes in A549 Lung Cancer Cells.
;
_journal_issue 2
_journal_name_full 'Chemical science (Royal Society of Chemistry : 2010)'
_journal_page_first 1245
_journal_page_last 1256
_journal_paper_doi 10.1039/C5SC03519H
_journal_volume 7
_journal_year 2016
_chemical_compound_source Synthesized
_chemical_formula_moiety 'C23H24N2Fe1, Au, C23H24N2Fe1, Cl, CH2Cl2'
_chemical_formula_sum 'C94 H100 Au2 Cl6 Fe4 N8'
_chemical_formula_weight 2171.85
_chemical_melting_point ?
_chemical_name_common '[(Fc2-NHC)2Au][Cl]'
_chemical_name_systematic
;
 ?
;
_space_group_crystal_system monoclinic
_space_group_IT_number 15
_space_group_name_Hall '-C 2yc'
_space_group_name_H-M_alt 'C 1 2/c 1'
_symmetry_space_group_name_Hall '-C 2yc'
_symmetry_space_group_name_H-M 'C 1 2/c 1'
_atom_sites_solution_hydrogens geom
_audit_creation_method SHELXL-2013
_audit_update_record
;
2015-08-20 deposited with the CCDC.
2015-10-28 downloaded from the CCDC.
;
_cell_angle_alpha 90.000(0)
_cell_angle_beta 95.0850(8)
_cell_angle_gamma 90.000(0)
_cell_formula_units_Z 4
_cell_length_a 27.57803(73)
_cell_length_b 11.91923(33)
_cell_length_c 27.11100(73)
_cell_measurement_reflns_used 10669
_cell_measurement_temperature 100(2)
_cell_measurement_theta_max 27.48
_cell_measurement_theta_min 3.02
_cell_volume 8876.6(4)
_computing_cell_refinement 'CrystalClear (Rigaku Inc., 2008)'
_computing_data_collection 'CrystalClear (Rigaku Inc., 2008)'
_computing_data_reduction 'CrystalClear (Rigaku Inc., 2008)'
_computing_molecular_graphics 'XP SHELXTL/PC, Siemens Analytical'
_computing_structure_refinement 'XL SHELXTL/PC, Siemens Analytical'
_computing_structure_solution
;

SIR97 - Altomare A., Burla M.C., Camalli M., Cascarano G.L., Giacovazzo C., 
Guagliardi A., Moliterni A.G.G., Polidori G.,Spagna R.
;
_diffrn_ambient_temperature 100(2)
_diffrn_measured_fraction_theta_full 0.998
_diffrn_measured_fraction_theta_max 0.999
_diffrn_measurement_device_type
;
Rigaku AFC-12 with Saturn 724+ CCD
;
_diffrn_measurement_method \w-scans
_diffrn_radiation_type MoK\a
_diffrn_radiation_wavelength 0.71069
_diffrn_reflns_av_R_equivalents 0.0636
_diffrn_reflns_av_unetI/netI 0.0354
_diffrn_reflns_laue_measured_fraction_full 0.998
_diffrn_reflns_laue_measured_fraction_max 0.999
_diffrn_reflns_limit_h_max 35
_diffrn_reflns_limit_h_min -35
_diffrn_reflns_limit_k_max 15
_diffrn_reflns_limit_k_min -15
_diffrn_reflns_limit_l_max 35
_diffrn_reflns_limit_l_min -35
_diffrn_reflns_number 76431
_diffrn_reflns_point_group_measured_fraction_full 0.998
_diffrn_reflns_point_group_measured_fraction_max 0.999
_diffrn_reflns_theta_full 25.240
_diffrn_reflns_theta_max 27.483
_diffrn_reflns_theta_min 3.017
_diffrn_source 'fine-focus sealed tube'
_exptl_absorpt_coefficient_mu 4.161
_exptl_absorpt_correction_T_max 1.00000
_exptl_absorpt_correction_T_min 0.535863
_exptl_absorpt_correction_type multi-scan
_exptl_absorpt_process_details
;
Abscor. T. Higashi (2001). The Rigaku Corporation, Tokyo, Japan. 
;
_exptl_crystal_colour yellow
_exptl_crystal_density_diffrn 1.625
_exptl_crystal_density_method 'not measured'
_exptl_crystal_description block
_exptl_crystal_F_000 4336
_exptl_crystal_recrystallization_method 'Vial in a Vial '
_exptl_crystal_size_max 0.29
_exptl_crystal_size_mid 0.20
_exptl_crystal_size_min 0.20
_refine_diff_density_max 3.568
_refine_diff_density_min -2.838
_refine_diff_density_rms 0.179
_refine_ls_extinction_method none
_refine_ls_goodness_of_fit_ref 1.204
_refine_ls_hydrogen_treatment constr
_refine_ls_matrix_type full
_refine_ls_number_parameters 551
_refine_ls_number_reflns 10185
_refine_ls_number_restraints 1004
_refine_ls_restrained_S_all 1.174
_refine_ls_R_factor_all 0.0522
_refine_ls_R_factor_gt 0.0495
_refine_ls_shift/su_max 0.010
_refine_ls_shift/su_mean 0.000
_refine_ls_structure_factor_coef Fsqd
_refine_ls_weighting_details 'w=1/[\s^2^(Fo^2^)+(0.0001P)^2^+253.1771P] where P=(Fo^2^+2Fc^2^)/3'
_refine_ls_weighting_scheme calc
_refine_ls_wR_factor_gt 0.1294
_refine_ls_wR_factor_ref 0.1306
_reflns_Friedel_coverage 0.000
_reflns_number_gt 9535
_reflns_number_total 10185
_reflns_threshold_expression 'I > 2\s(I)'
_cod_data_source_file c5sc03519h2.cif
_cod_data_source_block compound_5
_cod_depositor_comments
;
The following automatic conversions were performed:

'_chemical_melting_point' value 'N/A' was changed to '?' - the value
is undefined or not given.

Automatic conversion script
Id: cif_fix_values 3271 2015-04-21 07:52:19Z andrius 

 Adding full bibliography for 1540455--1540456.cif.

 Adding full bibliography for 1540455--1540456.cif.
;
_cod_original_cell_volume 8876.55(42)
_cod_database_code 1540455
_shelx_space_group_comment
;
The symmetry employed for this shelxl refinement is uniquely defined
by the following loop, which should always be used as a source of
symmetry information in preference to the above space-group names.
They are only intended as comments.
;
_shelxl_version_number 2013-4

loop_
_space_group_symop_operation_xyz
'x, y, z'
'-x, y, -z+1/2'
'x+1/2, y+1/2, z'
'-x+1/2, y+1/2, -z+1/2'
'-x, -y, -z'
'x, -y, z-1/2'
'-x+1/2, -y+1/2, -z'
'x+1/2, -y+1/2, z-1/2'

loop_
_atom_site_label
_atom_site_type_symbol
_atom_site_fract_x
_atom_site_fract_y
_atom_site_fract_z
_atom_site_U_iso_or_equiv
_atom_site_adp_type
_atom_site_occupancy
_atom_site_site_symmetry_order
_atom_site_calc_flag
_atom_site_refinement_flags_posn
_atom_site_refinement_flags_adp
_atom_site_refinement_flags_occupancy
_atom_site_disorder_assembly
_atom_site_disorder_group
C1 C 0.6200(2) 0.8169(6) 0.7385(3) 0.0244(13) Uani 1 1 d . U . . .
C2 C 0.6468(3) 0.6666(6) 0.7837(3) 0.0307(16) Uani 1 1 d . U . . .
H2 H 0.6662 0.6208 0.8063 0.037 Uiso 1 1 calc R U . . .
C3 C 0.6047(3) 0.6370(6) 0.7572(3) 0.0292(15) Uani 1 1 d . U . . .
H3 H 0.5889 0.5662 0.7574 0.035 Uiso 1 1 calc R U . . .
C4 C 0.6960(2) 0.8448(6) 0.7922(3) 0.0234(12) Uani 1 1 d . U . . .
C5 C 0.7363(2) 0.8598(6) 0.7654(3) 0.0258(13) Uani 1 1 d . U . . .
C6 C 0.7735(3) 0.9283(6) 0.7857(3) 0.0279(14) Uani 1 1 d . U . . .
H6 H 0.8014 0.9389 0.7680 0.034 Uiso 1 1 calc R U . . .
C7 C 0.7716(2) 0.9822(6) 0.8311(3) 0.0259(13) Uani 1 1 d . U . . .
C8 C 0.7304(3) 0.9635(7) 0.8566(3) 0.0309(15) Uani 1 1 d . U . . .
H8 H 0.7285 0.9981 0.8880 0.037 Uiso 1 1 calc R U . . .
C9 C 0.6921(3) 0.8961(6) 0.8377(3) 0.0295(14) Uani 1 1 d . U . . .
C10 C 0.7400(3) 0.8030(8) 0.7164(3) 0.0410(19) Uani 1 1 d . U . . .
H10A H 0.7367 0.7217 0.7205 0.061 Uiso 1 1 calc R U . . .
H10B H 0.7718 0.8196 0.7046 0.061 Uiso 1 1 calc R U . . .
H10C H 0.7141 0.8305 0.6924 0.061 Uiso 1 1 calc R U . . .
C11 C 0.8122(3) 1.0555(7) 0.8529(3) 0.0355(17) Uani 1 1 d . U . . .
H11A H 0.8349 1.0106 0.8746 0.053 Uiso 1 1 calc R U . . .
H11B H 0.7987 1.1158 0.8722 0.053 Uiso 1 1 calc R U . . .
H11C H 0.8294 1.0881 0.8263 0.053 Uiso 1 1 calc R U . . .
C12 C 0.6467(3) 0.8828(9) 0.8649(4) 0.053(3) Uani 1 1 d . U . . .
H12A H 0.6187 0.9138 0.8447 0.080 Uiso 1 1 calc R U . . .
H12B H 0.6510 0.9230 0.8965 0.080 Uiso 1 1 calc R U . . .
H12C H 0.6411 0.8030 0.8711 0.080 Uiso 1 1 calc R U . . .
C13 C 0.5465(2) 0.7313(6) 0.6939(3) 0.0229(13) Uani 1 1 d . U . . .
H13A H 0.5370 0.8100 0.6863 0.028 Uiso 1 1 calc R U . . .
H13B H 0.5190 0.6939 0.7083 0.028 Uiso 1 1 calc R U . . .
C14 C 0.5570(2) 0.6723(6) 0.6469(3) 0.0229(12) Uani 1 1 d . U . . .
C15 C 0.5465(3) 0.5577(6) 0.6356(3) 0.0248(13) Uani 1 1 d . U . . .
H15 H 0.5321 0.5058 0.6565 0.030 Uiso 1 1 calc R U . . .
C16 C 0.5615(3) 0.5342(7) 0.5876(3) 0.0315(15) Uani 1 1 d . U . . .
H16 H 0.5585 0.4646 0.5706 0.038 Uiso 1 1 calc R U . . .
C17 C 0.5819(3) 0.6349(7) 0.5701(3) 0.0345(16) Uani 1 1 d . U . . .
H17 H 0.5951 0.6437 0.5391 0.041 Uiso 1 1 calc R U . . .
C18 C 0.5794(3) 0.7194(7) 0.6061(3) 0.0304(14) Uani 1 1 d . U . . .
H18 H 0.5907 0.7944 0.6037 0.037 Uiso 1 1 calc R U . . .
C19 C 0.4518(3) 0.7493(10) 0.5998(4) 0.052(2) Uani 1 1 d . U . . .
H19 H 0.4489 0.7895 0.6296 0.063 Uiso 1 1 calc R U . . .
C20 C 0.4390(3) 0.6379(10) 0.5910(3) 0.0469(19) Uani 1 1 d . U . . .
H20 H 0.4251 0.5891 0.6136 0.056 Uiso 1 1 calc R U . . .
C21 C 0.4504(3) 0.6095(9) 0.5425(3) 0.0427(18) Uani 1 1 d . U . . .
H21 H 0.4459 0.5381 0.5272 0.051 Uiso 1 1 calc R U . . .
C22 C 0.4695(3) 0.7048(9) 0.5211(3) 0.0426(18) Uani 1 1 d . U . . .
H22 H 0.4801 0.7094 0.4888 0.051 Uiso 1 1 calc R U . . .
C23 C 0.4701(3) 0.7927(9) 0.5560(4) 0.050(2) Uani 1 1 d . U . . .
H23 H 0.4807 0.8674 0.5512 0.059 Uiso 1 1 calc R U . . .
C24 C 0.6134(2) 1.1316(5) 0.6849(2) 0.0175(11) Uani 1 1 d . U . . .
C25 C 0.6253(3) 1.2807(6) 0.6372(3) 0.0285(14) Uani 1 1 d . U . . .
H25 H 0.6340 1.3249 0.6102 0.034 Uiso 1 1 calc R U . . .
C26 C 0.6060(3) 1.3176(6) 0.6774(3) 0.0248(13) Uani 1 1 d . U . . .
H26 H 0.5985 1.3933 0.6846 0.030 Uiso 1 1 calc R U . . .
C27 C 0.6476(3) 1.0895(7) 0.6061(3) 0.0272(14) Uani 1 1 d . U . . .
C28 C 0.6970(3) 1.0657(9) 0.6096(3) 0.045(2) Uani 1 1 d . U . . .
C29 C 0.7134(4) 0.9931(11) 0.5749(4) 0.061(3) Uani 1 1 d . U . . .
H29 H 0.7471 0.9765 0.5762 0.074 Uiso 1 1 calc R U . . .
C30 C 0.6822(4) 0.9437(11) 0.5383(4) 0.060(3) Uani 1 1 d . U . . .
C31 C 0.6330(3) 0.9704(9) 0.5367(3) 0.044(2) Uani 1 1 d . U . . .
H31 H 0.6111 0.9377 0.5117 0.053 Uiso 1 1 calc R U . . .
C32 C 0.6151(3) 1.0438(7) 0.5705(3) 0.0284(14) Uani 1 1 d . U . . .
C33 C 0.7322(3) 1.1118(12) 0.6509(4) 0.069(4) Uani 1 1 d . U . . .
H33A H 0.7341 1.1936 0.6478 0.104 Uiso 1 1 calc R U . . .
H33B H 0.7645 1.0792 0.6485 0.104 Uiso 1 1 calc R U . . .
H33C H 0.7207 1.0923 0.6830 0.104 Uiso 1 1 calc R U . . .
C34 C 0.7020(5) 0.8617(16) 0.5017(6) 0.112(6) Uani 1 1 d . U . . .
H34A H 0.6801 0.8599 0.4712 0.169 Uiso 1 1 calc R U . . .
H34B H 0.7042 0.7865 0.5164 0.169 Uiso 1 1 calc R U . . .
H34C H 0.7344 0.8861 0.4940 0.169 Uiso 1 1 calc R U . . .
C35 C 0.5615(3) 1.0652(8) 0.5699(3) 0.0368(18) Uani 1 1 d . U . . .
H35A H 0.5490 1.0288 0.5986 0.055 Uiso 1 1 calc R U . . .
H35B H 0.5449 1.0346 0.5394 0.055 Uiso 1 1 calc R U . . .
H35C H 0.5557 1.1462 0.5713 0.055 Uiso 1 1 calc R U . . .
C36 C 0.5762(2) 1.2258(6) 0.7538(2) 0.0210(12) Uani 1 1 d . U . . .
H36A H 0.5631 1.1500 0.7597 0.025 Uiso 1 1 calc R U . . .
H36B H 0.5485 1.2789 0.7512 0.025 Uiso 1 1 calc R U . . .
C37 C 0.6110(2) 1.2585(6) 0.7971(2) 0.0227(12) Uani 1 1 d . U . . .
C38 C 0.6449(3) 1.1854(7) 0.8241(3) 0.0292(14) Uani 1 1 d . U . . .
H38 H 0.6518 1.1099 0.8160 0.035 Uiso 1 1 calc R U . . .
C39 C 0.6664(3) 1.2469(8) 0.8654(3) 0.0380(17) Uani 1 1 d . U . . .
H39 H 0.6900 1.2189 0.8900 0.046 Uiso 1 1 calc R U . . .
C40 C 0.6468(3) 1.3572(8) 0.8639(3) 0.0366(16) Uani 1 1 d . U . . .
H40 H 0.6551 1.4155 0.8870 0.044 Uiso 1 1 calc R U . . .
C41 C 0.6123(3) 1.3651(7) 0.8215(3) 0.0292(14) Uani 1 1 d . U . . .
H41 H 0.5936 1.4293 0.8113 0.035 Uiso 1 1 calc R U . . .
C42 C 0.5187(3) 1.2391(10) 0.8630(4) 0.052(2) Uani 1 1 d . U . . .
H42 H 0.4978 1.2703 0.8368 0.063 Uiso 1 1 calc R U . . .
C43 C 0.5354(4) 1.1304(10) 0.8649(3) 0.050(2) Uani 1 1 d . U . . .
H43 H 0.5281 1.0739 0.8406 0.060 Uiso 1 1 calc R U . . .
C44 C 0.5655(3) 1.1183(8) 0.9095(3) 0.0362(16) Uani 1 1 d . U . . .
H44 H 0.5822 1.0519 0.9204 0.043 Uiso 1 1 calc R U . . .
C45 C 0.5664(3) 1.2199(7) 0.9348(3) 0.0347(16) Uani 1 1 d . U . . .
H45 H 0.5835 1.2350 0.9661 0.042 Uiso 1 1 calc R U . . .
C46 C 0.5371(3) 1.2967(9) 0.9055(4) 0.0471(19) Uani 1 1 d . U . . .
H46 H 0.5312 1.3729 0.9132 0.057 Uiso 1 1 calc R U . . .
N1 N 0.6302(2) 1.1650(5) 0.6422(2) 0.0227(11) Uani 1 1 d . U . . .
N2 N 0.5990(2) 1.2253(5) 0.7067(2) 0.0193(10) Uani 1 1 d . U . . .
N3 N 0.5894(2) 0.7296(5) 0.7299(2) 0.0220(11) Uani 1 1 d . U . . .
N4 N 0.6558(2) 0.7770(5) 0.7712(2) 0.0250(12) Uani 1 1 d . U . . .
Cl1 Cl 0.5000 0.9713(2) 0.7500 0.0323(5) Uani 1 2 d S TU P . .
Cl2 Cl 0.5000 0.47079(19) 0.7500 0.0219(4) Uani 1 2 d S TU P . .
Cl1A Cl 0.6729(2) 0.5912(6) 1.0224(2) 0.0834(15) Uani 0.65 1 d D U P A 1
Cl2A Cl 0.7061(2) 0.7348(9) 0.9462(3) 0.131(3) Uani 0.65 1 d D U P A 1
C47 C 0.6676(8) 0.7214(13) 0.9935(8) 0.085(6) Uani 0.65 1 d D U P A 1
H47A H 0.6753 0.7809 1.0184 0.101 Uiso 0.65 1 calc R U P A 1
H47B H 0.6335 0.7322 0.9796 0.101 Uiso 0.65 1 calc R U P A 1
Cl3A Cl 0.6820(7) 0.5170(13) 1.0015(7) 0.132(5) Uani 0.35 1 d D U P B 2
Cl4A Cl 0.6819(7) 0.7603(13) 1.0078(7) 0.137(6) Uani 0.35 1 d D U P B 2
C47A C 0.686(2) 0.6433(15) 0.9697(8) 0.112(10) Uani 0.35 1 d D U P B 2
H47C H 0.6595 0.6466 0.9426 0.134 Uiso 0.35 1 calc R U P B 2
H47D H 0.7174 0.6458 0.9546 0.134 Uiso 0.35 1 calc R U P B 2
Fe1 Fe 0.51121(4) 0.66101(9) 0.58451(4) 0.0255(2) Uani 1 1 d . U . . .
Fe2 Fe 0.59206(4) 1.24117(10) 0.86693(4) 0.0272(2) Uani 1 1 d . U . . .
Au1 Au 0.61496(2) 0.97274(2) 0.71121(2) 0.01856(8) Uani 1 1 d . U . . .

loop_
_atom_site_aniso_label
_atom_site_aniso_U_11
_atom_site_aniso_U_22
_atom_site_aniso_U_33
_atom_site_aniso_U_23
_atom_site_aniso_U_13
_atom_site_aniso_U_12
C1 0.016(3) 0.024(3) 0.033(3) 0.001(2) -0.001(2) 0.000(2)
C2 0.024(3) 0.019(3) 0.047(4) 0.009(3) -0.008(3) -0.003(2)
C3 0.021(3) 0.020(3) 0.045(4) 0.007(3) -0.005(3) -0.003(2)
C4 0.017(2) 0.017(3) 0.035(3) 0.004(2) -0.004(2) 0.002(2)
C5 0.019(3) 0.024(3) 0.034(3) 0.003(2) -0.002(2) 0.000(2)
C6 0.019(3) 0.029(3) 0.036(3) 0.002(3) 0.001(2) -0.002(2)
C7 0.018(3) 0.019(3) 0.039(3) 0.002(2) -0.002(2) 0.001(2)
C8 0.024(3) 0.031(3) 0.038(3) -0.006(3) 0.005(2) -0.002(3)
C9 0.022(3) 0.024(3) 0.043(3) 0.000(3) 0.004(2) -0.002(2)
C10 0.031(4) 0.049(5) 0.043(4) -0.011(4) 0.004(3) -0.006(4)
C11 0.025(3) 0.027(4) 0.052(5) 0.000(3) -0.008(3) -0.003(3)
C12 0.037(4) 0.054(6) 0.073(6) -0.016(5) 0.025(4) -0.016(4)
C13 0.014(3) 0.023(3) 0.031(3) 0.001(2) -0.001(2) 0.000(2)
C14 0.017(3) 0.024(3) 0.028(3) 0.005(2) 0.001(2) 0.004(2)
C15 0.027(3) 0.022(3) 0.025(3) 0.004(2) 0.001(2) 0.003(2)
C16 0.032(3) 0.036(3) 0.027(3) 0.001(2) 0.002(2) 0.009(3)
C17 0.029(3) 0.043(4) 0.032(3) 0.008(3) 0.008(2) 0.010(3)
C18 0.025(3) 0.032(3) 0.035(3) 0.010(2) 0.005(2) 0.004(2)
C19 0.035(4) 0.071(4) 0.049(4) -0.006(3) -0.003(3) 0.019(3)
C20 0.029(3) 0.073(5) 0.038(4) 0.005(3) -0.001(3) 0.002(3)
C21 0.034(3) 0.055(4) 0.037(3) 0.005(3) -0.006(3) 0.003(3)
C22 0.033(3) 0.057(4) 0.037(3) 0.009(3) -0.003(3) 0.010(3)
C23 0.039(4) 0.050(4) 0.057(4) 0.007(3) -0.008(3) 0.016(3)
C24 0.023(3) 0.003(2) 0.026(3) 0.0025(18) 0.000(2) 0.0021(19)
C25 0.037(4) 0.021(3) 0.026(3) 0.005(2) 0.000(3) -0.004(2)
C26 0.031(3) 0.017(3) 0.026(3) 0.005(2) -0.004(2) -0.002(2)
C27 0.028(3) 0.032(3) 0.023(3) -0.004(2) 0.007(2) -0.005(2)
C28 0.027(3) 0.063(5) 0.045(4) -0.024(4) 0.003(3) -0.004(3)
C29 0.036(4) 0.086(6) 0.063(5) -0.038(5) 0.008(3) 0.003(4)
C30 0.045(4) 0.080(6) 0.054(5) -0.037(4) 0.011(3) -0.001(4)
C31 0.041(4) 0.060(5) 0.033(4) -0.019(4) 0.007(3) -0.002(3)
C32 0.032(3) 0.031(3) 0.022(3) -0.001(2) 0.004(2) -0.006(2)
C33 0.029(4) 0.108(9) 0.070(6) -0.053(6) 0.000(4) -0.005(5)
C34 0.074(8) 0.155(12) 0.110(9) -0.092(9) 0.019(7) 0.013(8)
C35 0.034(3) 0.042(5) 0.033(4) -0.004(3) -0.004(3) 0.001(3)
C36 0.019(3) 0.021(3) 0.023(3) -0.001(2) 0.001(2) 0.003(2)
C37 0.021(3) 0.026(3) 0.022(2) 0.000(2) 0.002(2) 0.000(2)
C38 0.021(3) 0.040(3) 0.027(3) 0.006(2) 0.004(2) 0.005(2)
C39 0.028(3) 0.056(4) 0.029(3) 0.003(3) 0.001(2) -0.001(3)
C40 0.032(3) 0.048(4) 0.029(3) -0.005(3) -0.002(3) -0.006(3)
C41 0.030(3) 0.032(3) 0.025(3) -0.005(2) 0.001(2) -0.002(2)
C42 0.034(3) 0.079(5) 0.045(4) 0.014(3) 0.008(3) -0.001(3)
C43 0.045(4) 0.071(4) 0.035(4) -0.004(3) 0.014(3) -0.015(3)
C44 0.035(3) 0.041(3) 0.034(3) -0.003(3) 0.015(3) 0.002(3)
C45 0.037(4) 0.040(4) 0.028(3) 0.000(3) 0.009(3) 0.005(3)
C46 0.041(4) 0.054(4) 0.048(4) 0.011(3) 0.016(3) 0.014(3)
N1 0.025(3) 0.021(2) 0.022(2) -0.0002(18) 0.0015(19) -0.003(2)
N2 0.023(2) 0.014(2) 0.021(2) 0.0007(17) -0.0005(19) 0.0049(19)
N3 0.016(2) 0.017(2) 0.033(3) 0.002(2) -0.0011(19) 0.0002(18)
N4 0.018(2) 0.016(2) 0.040(3) 0.005(2) -0.004(2) -0.0008(19)
Cl1 0.0314(12) 0.0234(12) 0.0443(14) 0.000 0.0146(11) 0.000
Cl2 0.0189(10) 0.0178(10) 0.0288(11) 0.000 0.0019(8) 0.000
Cl1A 0.085(4) 0.090(4) 0.075(3) 0.010(3) 0.012(3) 0.009(3)
Cl2A 0.079(4) 0.220(9) 0.097(4) 0.073(5) 0.020(3) 0.023(5)
C47 0.078(9) 0.094(8) 0.081(9) 0.013(7) 0.008(7) -0.006(7)
Cl3A 0.140(11) 0.132(9) 0.125(10) 0.000(8) 0.025(9) 0.004(8)
Cl4A 0.135(12) 0.156(10) 0.122(10) -0.019(8) 0.021(9) 0.001(9)
C47A 0.109(14) 0.122(11) 0.107(12) 0.001(7) 0.019(9) 0.002(8)
Fe1 0.0208(5) 0.0329(6) 0.0231(5) 0.0061(4) 0.0032(4) 0.0067(4)
Fe2 0.0215(5) 0.0408(6) 0.0191(5) 0.0029(4) 0.0010(4) 0.0044(4)
Au1 0.01881(12) 0.01358(12) 0.02299(13) 0.00035(9) 0.00023(8) 0.00066(9)

loop_
_atom_type_symbol
_atom_type_description
_atom_type_scat_dispersion_real
_atom_type_scat_dispersion_imag
_atom_type_scat_source
C C 0.0033 0.0016 'International Tables Vol C Tables 4.2.6.8 and 6.1.1.4'
H H 0.0000 0.0000 'International Tables Vol C Tables 4.2.6.8 and 6.1.1.4'
N N 0.0061 0.0033 'International Tables Vol C Tables 4.2.6.8 and 6.1.1.4'
Cl Cl 0.1484 0.1585 'International Tables Vol C Tables 4.2.6.8 and 6.1.1.4'
Fe Fe 0.3463 0.8444 'International Tables Vol C Tables 4.2.6.8 and 6.1.1.4'
Au Au -2.0133 8.8022 'International Tables Vol C Tables 4.2.6.8 and 6.1.1.4'

loop_
_geom_angle_atom_site_label_1
_geom_angle_atom_site_label_2
_geom_angle_atom_site_label_3
_geom_angle
N3 C1 N4 104.6(6)
N3 C1 Au1 129.1(5)
N4 C1 Au1 126.2(5)
C3 C2 N4 106.3(6)
C2 C3 N3 106.5(6)
C9 C4 C5 122.4(7)
C9 C4 N4 118.5(6)
C5 C4 N4 119.0(7)
C6 C5 C4 117.7(7)
C6 C5 C10 120.6(7)
C4 C5 C10 121.7(7)
C5 C6 C7 122.5(7)
C6 C7 C8 117.4(7)
C6 C7 C11 122.1(7)
C8 C7 C11 120.5(7)
C9 C8 C7 122.2(7)
C4 C9 C8 117.8(7)
C4 C9 C12 121.3(7)
C8 C9 C12 120.9(8)
N3 C13 C14 110.8(5)
C15 C14 C18 107.7(6)
C15 C14 C13 125.4(6)
C18 C14 C13 126.9(7)
C15 C14 Fe1 70.0(4)
C18 C14 Fe1 70.2(4)
C13 C14 Fe1 125.9(5)
C14 C15 C16 108.3(6)
C14 C15 Fe1 69.0(4)
C16 C15 Fe1 70.0(4)
C17 C16 C15 107.1(7)
C17 C16 Fe1 69.6(4)
C15 C16 Fe1 69.1(4)
C18 C17 C16 109.0(7)
C18 C17 Fe1 69.7(4)
C16 C17 Fe1 69.7(4)
C17 C18 C14 107.9(7)
C17 C18 Fe1 70.0(5)
C14 C18 Fe1 68.7(4)
C20 C19 C23 107.9(9)
C20 C19 Fe1 70.4(6)
C23 C19 Fe1 70.5(5)
C19 C20 C21 108.3(9)
C19 C20 Fe1 69.5(6)
C21 C20 Fe1 69.8(5)
C22 C21 C20 108.1(9)
C22 C21 Fe1 70.5(5)
C20 C21 Fe1 69.4(5)
C21 C22 C23 108.0(9)
C21 C22 Fe1 69.5(5)
C23 C22 Fe1 69.8(5)
C22 C23 C19 107.7(10)
C22 C23 Fe1 69.9(5)
C19 C23 Fe1 68.4(5)
N2 C24 N1 105.8(5)
N2 C24 Au1 128.6(5)
N1 C24 Au1 125.5(5)
C26 C25 N1 106.9(6)
C25 C26 N2 107.2(6)
C32 C27 C28 122.9(7)
C32 C27 N1 119.3(7)
C28 C27 N1 117.8(7)
C29 C28 C27 117.5(8)
C29 C28 C33 120.1(8)
C27 C28 C33 122.4(8)
C30 C29 C28 122.2(9)
C29 C30 C31 117.9(9)
C29 C30 C34 120.1(10)
C31 C30 C34 122.0(10)
C30 C31 C32 121.8(8)
C27 C32 C31 117.7(7)
C27 C32 C35 121.5(7)
C31 C32 C35 120.6(7)
N2 C36 C37 112.8(5)
C38 C37 C41 108.4(6)
C38 C37 C36 125.9(7)
C41 C37 C36 125.4(6)
C38 C37 Fe2 70.7(4)
C41 C37 Fe2 69.9(4)
C36 C37 Fe2 120.4(5)
C39 C38 C37 107.3(7)
C39 C38 Fe2 69.9(5)
C37 C38 Fe2 68.1(4)
C40 C39 C38 108.8(7)
C40 C39 Fe2 69.7(5)
C38 C39 Fe2 69.6(4)
C39 C40 C41 108.0(7)
C39 C40 Fe2 69.8(5)
C41 C40 Fe2 68.7(5)
C40 C41 C37 107.5(7)
C40 C41 Fe2 70.3(5)
C37 C41 Fe2 68.8(4)
C43 C42 C46 109.7(9)
C43 C42 Fe2 71.2(6)
C46 C42 Fe2 70.1(6)
C42 C43 C44 107.3(9)
C42 C43 Fe2 69.2(6)
C44 C43 Fe2 69.7(5)
C45 C44 C43 108.5(9)
C45 C44 Fe2 70.3(5)
C43 C44 Fe2 69.8(5)
C44 C45 C46 107.5(8)
C44 C45 Fe2 69.9(5)
C46 C45 Fe2 68.9(5)
C42 C46 C45 107.0(9)
C42 C46 Fe2 69.4(5)
C45 C46 Fe2 70.4(5)
C24 N1 C25 109.8(6)
C24 N1 C27 124.1(6)
C25 N1 C27 126.0(6)
C24 N2 C26 110.3(6)
C24 N2 C36 123.5(5)
C26 N2 C36 126.1(6)
C1 N3 C3 111.7(6)
C1 N3 C13 124.1(6)
C3 N3 C13 124.1(6)
C1 N4 C2 110.9(6)
C1 N4 C4 123.4(6)
C2 N4 C4 125.6(6)
Cl1A C47 Cl2A 112.4(8)
Cl3A C47A Cl4A 112.8(10)
C19 Fe1 C14 104.6(3)
C19 Fe1 C20 40.1(4)
C14 Fe1 C20 118.7(3)
C19 Fe1 C21 68.3(4)
C14 Fe1 C21 155.4(3)
C20 Fe1 C21 40.8(4)
C19 Fe1 C15 121.6(4)
C14 Fe1 C15 41.0(3)
C20 Fe1 C15 105.8(4)
C21 Fe1 C15 121.3(3)
C19 Fe1 C18 120.5(4)
C14 Fe1 C18 41.2(3)
C20 Fe1 C18 155.0(4)
C21 Fe1 C18 162.7(3)
C15 Fe1 C18 68.8(3)
C19 Fe1 C17 157.2(4)
C14 Fe1 C17 68.6(3)
C20 Fe1 C17 162.4(4)
C21 Fe1 C17 126.7(4)
C15 Fe1 C17 68.4(3)
C18 Fe1 C17 40.3(3)
C19 Fe1 C23 41.1(4)
C14 Fe1 C23 123.3(4)
C20 Fe1 C23 67.8(4)
C21 Fe1 C23 67.6(4)
C15 Fe1 C23 159.4(4)
C18 Fe1 C23 108.2(4)
C17 Fe1 C23 123.3(4)
C19 Fe1 C22 68.5(4)
C14 Fe1 C22 161.2(4)
C20 Fe1 C22 68.0(4)
C21 Fe1 C22 40.0(4)
C15 Fe1 C22 157.5(4)
C18 Fe1 C22 126.0(3)
C17 Fe1 C22 110.6(3)
C23 Fe1 C22 40.3(4)
C19 Fe1 C16 159.2(4)
C14 Fe1 C16 69.2(3)
C20 Fe1 C16 124.2(4)
C21 Fe1 C16 108.8(4)
C15 Fe1 C16 40.9(3)
C18 Fe1 C16 68.7(3)
C17 Fe1 C16 40.7(3)
C23 Fe1 C16 158.7(4)
C22 Fe1 C16 123.4(3)
C37 Fe2 C42 107.1(3)
C37 Fe2 C46 135.9(3)
C42 Fe2 C46 40.5(4)
C37 Fe2 C41 41.4(3)
C42 Fe2 C41 107.7(4)
C46 Fe2 C41 109.4(4)
C37 Fe2 C43 107.5(3)
C42 Fe2 C43 39.6(4)
C46 Fe2 C43 67.7(4)
C41 Fe2 C43 134.7(4)
C37 Fe2 C44 137.7(3)
C42 Fe2 C44 67.2(4)
C46 Fe2 C44 67.7(4)
C41 Fe2 C44 174.8(3)
C43 Fe2 C44 40.5(4)
C37 Fe2 C45 174.6(3)
C42 Fe2 C45 67.7(4)
C46 Fe2 C45 40.7(3)
C41 Fe2 C45 140.4(3)
C43 Fe2 C45 67.6(4)
C44 Fe2 C45 39.8(3)
C37 Fe2 C38 41.2(3)
C42 Fe2 C38 136.5(4)
C46 Fe2 C38 176.6(4)
C41 Fe2 C38 69.3(3)
C43 Fe2 C38 110.8(4)
C44 Fe2 C38 113.3(3)
C45 Fe2 C38 142.0(3)
C37 Fe2 C40 69.0(3)
C42 Fe2 C40 138.0(4)
C46 Fe2 C40 112.7(4)
C41 Fe2 C40 40.9(3)
C43 Fe2 C40 175.6(4)
C44 Fe2 C40 143.9(3)
C45 Fe2 C40 115.7(3)
C38 Fe2 C40 68.6(3)
C37 Fe2 C39 68.7(3)
C42 Fe2 C39 175.7(4)
C46 Fe2 C39 142.4(4)
C41 Fe2 C39 68.7(3)
C43 Fe2 C39 141.5(4)
C44 Fe2 C39 116.4(4)
C45 Fe2 C39 116.6(3)
C38 Fe2 C39 40.5(3)
C40 Fe2 C39 40.5(4)
C1 Au1 C24 177.1(3)

loop_
_geom_bond_atom_site_label_1
_geom_bond_atom_site_label_2
_geom_bond_distance
C1 N3 1.346(9)
C1 N4 1.353(9)
C1 Au1 2.000(7)
C2 C3 1.358(10)
C2 N4 1.387(9)
C3 N3 1.373(9)
C4 C9 1.389(11)
C4 C5 1.392(10)
C4 N4 1.446(9)
C5 C6 1.388(10)
C5 C10 1.501(11)
C6 C7 1.393(11)
C7 C8 1.400(10)
C7 C11 1.500(10)
C8 C9 1.389(10)
C9 C12 1.516(11)
C13 N3 1.466(8)
C13 C14 1.506(10)
C14 C15 1.423(10)
C14 C18 1.429(10)
C14 Fe1 2.022(7)
C15 C16 1.428(10)
C15 Fe1 2.036(7)
C16 C17 1.425(12)
C16 Fe1 2.048(8)
C17 C18 1.408(12)
C17 Fe1 2.047(8)
C18 Fe1 2.042(8)
C19 C20 1.389(15)
C19 C23 1.427(15)
C19 Fe1 2.020(9)
C20 C21 1.420(13)
C20 Fe1 2.032(9)
C21 C22 1.398(13)
C21 Fe1 2.037(9)
C22 C23 1.410(14)
C22 Fe1 2.049(8)
C23 Fe1 2.048(9)
C24 N2 1.339(8)
C24 N1 1.346(8)
C24 Au1 2.023(6)
C25 C26 1.329(10)
C25 N1 1.391(9)
C26 N2 1.381(8)
C27 C32 1.372(10)
C27 C28 1.386(11)
C27 N1 1.442(9)
C28 C29 1.383(12)
C28 C33 1.519(12)
C29 C30 1.384(14)
C30 C31 1.389(14)
C30 C34 1.528(14)
C31 C32 1.390(11)
C32 C35 1.497(11)
C36 N2 1.472(8)
C36 C37 1.501(9)
C37 C38 1.430(10)
C37 C41 1.431(10)
C37 Fe2 2.018(7)
C38 C39 1.423(11)
C38 Fe2 2.052(7)
C39 C40 1.421(13)
C39 Fe2 2.055(8)
C40 C41 1.429(10)
C40 Fe2 2.054(9)
C41 Fe2 2.033(8)
C42 C43 1.375(16)
C42 C46 1.398(15)
C42 Fe2 2.017(9)
C43 C44 1.412(13)
C43 Fe2 2.042(10)
C44 C45 1.391(12)
C44 Fe2 2.041(9)
C45 C46 1.417(12)
C45 Fe2 2.046(8)
C46 Fe2 2.026(9)
Cl1A C47 1.738(10)
Cl2A C47 1.745(10)
Cl3A C47A 1.744(10)
Cl4A C47A 1.745(10)
